data_4108065
loop_
_publ_author_name
'Shin Takemoto'
'Shohei Otsuki'
'Yasuhiro Hashimoto'
'Ken Kamikawa'
'Hiroyuki Matsuzaka'

_publ_section_title
;
 Divalent Dirhodium Imido Complexes: Formation, Structure, and Alkyne
 Cycloaddition Reactivity
;
_journal_name_full 'Journal of the American Chemical Society'
_journal_page_first 8904
_journal_page_last 8905
_journal_paper_doi 10.1021/ja8033922
_journal_volume 130
_journal_year 2008
_chemical_formula_sum 'C37 H56 N2 Rh2'
_chemical_formula_weight 734.66
_chemical_name_systematic
; 
 ? 
;
_space_group_IT_number 33
_symmetry_cell_setting orthorhombic
_symmetry_space_group_name_Hall 'P 2c -2n'
_symmetry_space_group_name_H-M 'P n a 21'
_atom_sites_solution_hydrogens geom
_atom_sites_solution_primary direct
_atom_sites_solution_secondary difmap
_audit_creation_method SHELXL-97
_cell_angle_alpha 90.00
_cell_angle_beta 90.00
_cell_angle_gamma 90.00
_cell_formula_units_Z 4
_cell_length_a 18.111(4)
_cell_length_b 11.438(4)
_cell_length_c 17.523(4)
_cell_measurement_temperature 296(2)
_cell_volume 3630.0(17)
_computing_cell_refinement 'rigaku process auto'
_computing_data_collection 'rigaku process auto'
_computing_data_reduction 'rigaku process auto'
_computing_structure_refinement 'SHELXL-97 (Sheldrick, 1997)'
_computing_structure_solution 'SHELXS-97 (Sheldrick, 1990)'
_diffrn_ambient_temperature 296(2)
_diffrn_measured_fraction_theta_full 0.997
_diffrn_measured_fraction_theta_max 0.997
_diffrn_measurement_device_type 'rigaku raxis rapid'
_diffrn_radiation_monochromator graphite
_diffrn_radiation_source 'fine-focus sealed tube'
_diffrn_radiation_type MoK\a
_diffrn_radiation_wavelength 0.71075
_diffrn_reflns_av_R_equivalents 0.0339
_diffrn_reflns_av_sigmaI/netI 0.0298
_diffrn_reflns_limit_h_max 23
_diffrn_reflns_limit_h_min -21
_diffrn_reflns_limit_k_max 14
_diffrn_reflns_limit_k_min -14
_diffrn_reflns_limit_l_max 22
_diffrn_reflns_limit_l_min -22
_diffrn_reflns_number 33687
_diffrn_reflns_theta_full 27.49
_diffrn_reflns_theta_max 27.49
_diffrn_reflns_theta_min 3.10
_exptl_absorpt_coefficient_mu 0.934
_exptl_absorpt_correction_T_max 0.8351
_exptl_absorpt_correction_T_min 0.7669
_exptl_absorpt_correction_type empirical
_exptl_absorpt_process_details abscor
_exptl_crystal_colour brown
_exptl_crystal_density_diffrn 1.344
_exptl_crystal_description block
_exptl_crystal_F_000 1528
_exptl_crystal_size_max 0.30
_exptl_crystal_size_mid 0.30
_exptl_crystal_size_min 0.20
_refine_diff_density_max 0.304
_refine_diff_density_min -0.283
_refine_diff_density_rms 0.053
_refine_ls_abs_structure_details 'Flack H D (1983), Acta Cryst. A39, 876-881'
_refine_ls_abs_structure_Flack 0.45(2)
_refine_ls_extinction_method none
_refine_ls_goodness_of_fit_ref 1.021
_refine_ls_hydrogen_treatment constr
_refine_ls_matrix_type full
_refine_ls_number_parameters 370
_refine_ls_number_reflns 8249
_refine_ls_number_restraints 1
_refine_ls_restrained_S_all 1.021
_refine_ls_R_factor_all 0.0326
_refine_ls_R_factor_gt 0.0261
_refine_ls_shift/su_max 0.003
_refine_ls_shift/su_mean 0.000
_refine_ls_structure_factor_coef Fsqd
_refine_ls_weighting_details 'calc w=1/[\s^2^(Fo^2^)+(0.0338P)^2^+0.0734P] where P=(Fo^2^+2Fc^2^)/3'
_refine_ls_weighting_scheme calc
_refine_ls_wR_factor_gt 0.0574
_refine_ls_wR_factor_ref 0.0597
_reflns_number_gt 7384
_reflns_number_total 8249
_reflns_threshold_expression >2sigma(I)
_cod_data_source_file ja8033922-file004.cif
_cod_data_source_block shelxl
_cod_original_cell_volume 3629.7(16)
_cod_database_code 4108065

loop_
_symmetry_equiv_pos_as_xyz
'x, y, z'
'-x+1/2, y+1/2, z+1/2'
'x+1/2, -y+1/2, z'
'-x, -y, z+1/2'

loop_
_atom_site_label
_atom_site_type_symbol
_atom_site_fract_x
_atom_site_fract_y
_atom_site_fract_z
_atom_site_U_iso_or_equiv
_atom_site_adp_type
_atom_site_occupancy
_atom_site_symmetry_multiplicity
_atom_site_calc_flag
_atom_site_refinement_flags
Rh1 Rh -0.627444(10) 0.010356(17) -0.146951(14) 0.03229(5) Uani 1 1 d .
Rh2 Rh -0.716243(10) -0.117891(19) -0.230231(13) 0.03425(5) Uani 1 1 d .
N1 N -0.73905(11) -0.02556(18) -0.14682(15) 0.0324(4) Uani 1 1 d .
N2 N -0.57291(15) -0.2229(3) -0.08748(17) 0.0536(7) Uani 1 1 d .
C1 C -0.59818(15) -0.1367(3) -0.11126(17) 0.0383(6) Uani 1 1 d .
C2 C -0.53308(18) -0.3051(3) -0.04041(19) 0.0522(8) Uani 1 1 d .
C3 C -0.5311(4) -0.2561(6) 0.0407(3) 0.118(2) Uani 1 1 d .
H3A H -0.5805 -0.2496 0.0599 0.178 Uiso 1 1 calc R
H3B H -0.5083 -0.1803 0.0402 0.178 Uiso 1 1 calc R
H3C H -0.5031 -0.3076 0.0728 0.178 Uiso 1 1 calc R
C4 C -0.5731(2) -0.4211(4) -0.0426(3) 0.0854(15) Uani 1 1 d .
H4A H -0.6220 -0.4116 -0.0222 0.128 Uiso 1 1 calc R
H4B H -0.5466 -0.4773 -0.0126 0.128 Uiso 1 1 calc R
H4C H -0.5763 -0.4480 -0.0944 0.128 Uiso 1 1 calc R
C5 C -0.4562(2) -0.3163(4) -0.0722(3) 0.0768(13) Uani 1 1 d .
H5A H -0.4315 -0.2422 -0.0690 0.115 Uiso 1 1 calc R
H5B H -0.4587 -0.3405 -0.1246 0.115 Uiso 1 1 calc R
H5C H -0.4292 -0.3735 -0.0433 0.115 Uiso 1 1 calc R
C6 C -0.79473(15) 0.0202(2) -0.10073(18) 0.0355(6) Uani 1 1 d .
C7 C -0.79024(17) 0.0096(3) -0.02006(19) 0.0433(7) Uani 1 1 d .
C8 C -0.8430(2) 0.0653(4) 0.0247(2) 0.0577(9) Uani 1 1 d .
H8 H -0.8396 0.0606 0.0776 0.069 Uiso 1 1 calc R
C9 C -0.9003(2) 0.1276(4) -0.0077(2) 0.0673(11) Uani 1 1 d .
H9 H -0.9342 0.1665 0.0231 0.081 Uiso 1 1 calc R
C10 C -0.90710(19) 0.1318(3) -0.0851(3) 0.0624(10) Uani 1 1 d .
H10 H -0.9467 0.1722 -0.1063 0.075 Uiso 1 1 calc R
C11 C -0.85633(15) 0.0771(3) -0.13376(19) 0.0435(7) Uani 1 1 d .
C12 C -0.73296(18) -0.0674(3) 0.01705(17) 0.0470(8) Uani 1 1 d .
H12 H -0.6865 -0.0554 -0.0105 0.056 Uiso 1 1 calc R
C13 C -0.7543(2) -0.1945(4) 0.0071(2) 0.0665(10) Uani 1 1 d .
H13A H -0.7179 -0.2433 0.0311 0.100 Uiso 1 1 calc R
H13B H -0.7567 -0.2127 -0.0464 0.100 Uiso 1 1 calc R
H13C H -0.8016 -0.2080 0.0301 0.100 Uiso 1 1 calc R
C14 C -0.7183(2) -0.0405(5) 0.1007(2) 0.0721(12) Uani 1 1 d .
H14A H -0.6817 -0.0935 0.1200 0.108 Uiso 1 1 calc R
H14B H -0.7631 -0.0494 0.1293 0.108 Uiso 1 1 calc R
H14C H -0.7007 0.0383 0.1055 0.108 Uiso 1 1 calc R
C15 C -0.86770(18) 0.0819(4) -0.2193(2) 0.0567(9) Uani 1 1 d .
H15 H -0.8409 0.0157 -0.2414 0.068 Uiso 1 1 calc R
C16 C -0.9487(2) 0.0698(4) -0.2433(3) 0.0794(13) Uani 1 1 d .
H16A H -0.9522 0.0733 -0.2979 0.119 Uiso 1 1 calc R
H16B H -0.9770 0.1324 -0.2214 0.119 Uiso 1 1 calc R
H16C H -0.9677 -0.0037 -0.2257 0.119 Uiso 1 1 calc R
C17 C -0.8357(3) 0.1909(6) -0.2529(3) 0.106(2) Uani 1 1 d .
H17A H -0.8437 0.1912 -0.3071 0.158 Uiso 1 1 calc R
H17B H -0.7836 0.1936 -0.2427 0.158 Uiso 1 1 calc R
H17C H -0.8592 0.2580 -0.2306 0.158 Uiso 1 1 calc R
C18 C -0.60072(18) 0.1807(3) -0.2126(2) 0.0525(9) Uani 1 1 d .
C19 C -0.53657(17) 0.1099(3) -0.20652(19) 0.0503(8) Uani 1 1 d .
C20 C -0.52130(16) 0.0948(3) -0.12701(19) 0.0483(8) Uani 1 1 d .
C21 C -0.57417(19) 0.1613(3) -0.0843(2) 0.0512(8) Uani 1 1 d .
C22 C -0.62394(16) 0.2099(3) -0.1370(2) 0.0494(8) Uani 1 1 d .
C23 C -0.6310(3) 0.2274(5) -0.2866(3) 0.0823(14) Uani 1 1 d .
H23A H -0.6790 0.1946 -0.2957 0.123 Uiso 1 1 calc R
H23B H -0.5984 0.2063 -0.3277 0.123 Uiso 1 1 calc R
H23C H -0.6347 0.3110 -0.2837 0.123 Uiso 1 1 calc R
C24 C -0.4904(2) 0.0643(5) -0.2719(3) 0.0772(13) Uani 1 1 d .
H24A H -0.4396 0.0847 -0.2637 0.116 Uiso 1 1 calc R
H24B H -0.5072 0.0984 -0.3188 0.116 Uiso 1 1 calc R
H24C H -0.4950 -0.0192 -0.2747 0.116 Uiso 1 1 calc R
C25 C -0.45359(19) 0.0356(4) -0.0956(3) 0.0714(11) Uani 1 1 d .
H25A H -0.4383 -0.0253 -0.1298 0.107 Uiso 1 1 calc R
H25B H -0.4647 0.0024 -0.0466 0.107 Uiso 1 1 calc R
H25C H -0.4146 0.0918 -0.0903 0.107 Uiso 1 1 calc R
C26 C -0.5760(3) 0.1762(4) 0.0007(2) 0.0793(14) Uani 1 1 d .
H26A H -0.5547 0.2503 0.0140 0.119 Uiso 1 1 calc R
H26B H -0.5483 0.1145 0.0243 0.119 Uiso 1 1 calc R
H26C H -0.6262 0.1733 0.0181 0.119 Uiso 1 1 calc R
C27 C -0.6872(2) 0.2887(4) -0.1162(3) 0.0780(13) Uani 1 1 d .
H27A H -0.7105 0.2602 -0.0707 0.117 Uiso 1 1 calc R
H27B H -0.7224 0.2898 -0.1572 0.117 Uiso 1 1 calc R
H27C H -0.6691 0.3664 -0.1075 0.117 Uiso 1 1 calc R
C28 C -0.76301(19) -0.1520(3) -0.34406(17) 0.0495(8) Uani 1 1 d .
C29 C -0.79102(18) -0.2348(3) -0.29272(18) 0.0515(8) Uani 1 1 d .
C30 C -0.7304(2) -0.2985(3) -0.26241(19) 0.0596(10) Uani 1 1 d .
C31 C -0.6648(2) -0.2572(4) -0.2983(2) 0.0606(10) Uani 1 1 d .
C32 C -0.6846(2) -0.1667(4) -0.34738(18) 0.0555(9) Uani 1 1 d .
C33 C -0.8057(3) -0.0691(5) -0.3924(2) 0.0906(16) Uani 1 1 d .
H33A H -0.8044 -0.0948 -0.4446 0.136 Uiso 1 1 calc R
H33B H -0.7843 0.0075 -0.3888 0.136 Uiso 1 1 calc R
H33C H -0.8560 -0.0664 -0.3752 0.136 Uiso 1 1 calc R
C34 C -0.8710(2) -0.2598(6) -0.2781(3) 0.0993(19) Uani 1 1 d .
H34A H -0.8850 -0.3302 -0.3042 0.149 Uiso 1 1 calc R
H34B H -0.9004 -0.1958 -0.2966 0.149 Uiso 1 1 calc R
H34C H -0.8789 -0.2692 -0.2243 0.149 Uiso 1 1 calc R
C35 C -0.7359(5) -0.3985(5) -0.2067(3) 0.116(2) Uani 1 1 d .
H35A H -0.7777 -0.3868 -0.1740 0.174 Uiso 1 1 calc R
H35B H -0.6917 -0.4018 -0.1764 0.174 Uiso 1 1 calc R
H35C H -0.7416 -0.4705 -0.2342 0.174 Uiso 1 1 calc R
C36 C -0.5880(3) -0.3039(6) -0.2859(3) 0.124(3) Uani 1 1 d .
H36A H -0.5649 -0.3176 -0.3343 0.186 Uiso 1 1 calc R
H36B H -0.5906 -0.3760 -0.2579 0.186 Uiso 1 1 calc R
H36C H -0.5597 -0.2480 -0.2574 0.186 Uiso 1 1 calc R
C37 C -0.6348(3) -0.0979(5) -0.3999(3) 0.0983(19) Uani 1 1 d .
H37A H -0.5886 -0.0832 -0.3749 0.147 Uiso 1 1 calc R
H37B H -0.6579 -0.0248 -0.4125 0.147 Uiso 1 1 calc R
H37C H -0.6263 -0.1418 -0.4457 0.147 Uiso 1 1 calc R

loop_
_atom_site_aniso_label
_atom_site_aniso_U_11
_atom_site_aniso_U_22
_atom_site_aniso_U_33
_atom_site_aniso_U_23
_atom_site_aniso_U_13
_atom_site_aniso_U_12
Rh1 0.03080(8) 0.03155(11) 0.03452(9) -0.00224(10) -0.00083(11) -0.00280(8)
Rh2 0.03511(9) 0.03764(12) 0.03000(9) -0.00639(10) -0.00236(11) -0.00009(9)
N1 0.0316(9) 0.0328(11) 0.0328(10) -0.0049(11) 0.0011(11) -0.0005(8)
N2 0.0500(15) 0.0461(18) 0.0646(18) 0.0077(14) -0.0032(14) 0.0066(13)
C1 0.0316(13) 0.0401(19) 0.0432(14) -0.0064(13) -0.0028(12) -0.0019(12)
C2 0.0522(17) 0.056(2) 0.0485(17) 0.0116(15) -0.0015(15) 0.0121(16)
C3 0.145(5) 0.160(7) 0.050(2) 0.003(3) -0.010(3) 0.014(5)
C4 0.066(2) 0.067(3) 0.123(4) 0.039(3) 0.000(3) 0.004(2)
C5 0.054(2) 0.069(3) 0.107(3) 0.018(3) 0.004(2) 0.0187(19)
C6 0.0349(13) 0.0257(15) 0.0460(16) -0.0071(12) 0.0018(12) -0.0039(11)
C7 0.0435(16) 0.046(2) 0.0408(15) -0.0105(13) 0.0048(13) -0.0040(13)
C8 0.0553(19) 0.067(3) 0.0508(18) -0.0218(18) 0.0099(17) 0.0062(18)
C9 0.059(2) 0.071(3) 0.072(2) -0.030(2) 0.0119(19) 0.017(2)
C10 0.0464(18) 0.049(2) 0.091(3) -0.016(2) 0.0004(19) 0.0181(16)
C11 0.0376(13) 0.0380(16) 0.0551(19) -0.0082(14) 0.0007(14) 0.0064(11)
C12 0.0470(17) 0.061(2) 0.0328(14) 0.0005(14) 0.0032(13) 0.0017(15)
C13 0.067(2) 0.063(3) 0.069(2) 0.006(2) -0.002(2) 0.009(2)
C14 0.082(3) 0.098(3) 0.0367(17) -0.008(2) -0.0028(18) 0.005(2)
C15 0.0509(17) 0.055(2) 0.064(2) 0.0029(18) -0.0107(18) 0.0159(14)
C16 0.064(2) 0.090(3) 0.084(3) 0.005(3) -0.023(2) 0.000(2)
C17 0.107(4) 0.131(5) 0.078(3) 0.035(3) -0.018(3) -0.042(4)
C18 0.0495(17) 0.042(2) 0.066(2) 0.0099(16) -0.0084(16) -0.0138(15)
C19 0.0425(15) 0.050(2) 0.058(2) 0.0050(15) 0.0072(14) -0.0164(15)
C20 0.0382(14) 0.0451(19) 0.062(2) 0.0012(14) -0.0078(14) -0.0136(13)
C21 0.0494(18) 0.045(2) 0.060(2) -0.0130(16) -0.0010(16) -0.0185(15)
C22 0.0439(14) 0.0347(15) 0.070(2) -0.0071(18) 0.0010(17) -0.0067(13)
C23 0.080(3) 0.079(3) 0.087(3) 0.035(3) -0.012(2) -0.012(3)
C24 0.063(2) 0.099(4) 0.070(3) -0.011(2) 0.024(2) -0.022(2)
C25 0.0449(19) 0.073(3) 0.096(3) -0.001(2) -0.015(2) -0.0067(18)
C26 0.085(3) 0.093(4) 0.060(2) -0.031(2) -0.002(2) -0.030(3)
C27 0.067(2) 0.049(3) 0.119(4) -0.016(2) -0.003(2) 0.0022(19)
C28 0.0577(18) 0.057(2) 0.0343(14) -0.0114(14) -0.0106(14) 0.0001(16)
C29 0.0550(19) 0.055(2) 0.0440(16) -0.0152(15) -0.0034(15) -0.0083(16)
C30 0.100(3) 0.039(2) 0.0397(15) -0.0142(14) -0.0148(18) 0.0004(19)
C31 0.061(2) 0.068(3) 0.0533(19) -0.0319(18) -0.0170(18) 0.0168(19)
C32 0.0575(19) 0.071(3) 0.0375(16) -0.0187(17) 0.0077(15) -0.0107(18)
C33 0.132(4) 0.092(4) 0.047(2) -0.006(2) -0.034(3) 0.033(3)
C34 0.075(3) 0.127(5) 0.096(3) -0.045(3) 0.017(2) -0.046(3)
C35 0.229(7) 0.057(3) 0.062(3) 0.000(2) -0.024(4) -0.002(4)
C36 0.100(4) 0.170(6) 0.101(4) -0.089(4) -0.048(3) 0.083(4)
C37 0.109(4) 0.121(5) 0.065(3) -0.028(3) 0.037(3) -0.039(3)

loop_
_atom_type_symbol
_atom_type_description
_atom_type_scat_dispersion_real
_atom_type_scat_dispersion_imag
_atom_type_scat_source
C C 0.0033 0.0016 'International Tables Vol C Tables 4.2.6.8 and 6.1.1.4'
H H 0.0000 0.0000 'International Tables Vol C Tables 4.2.6.8 and 6.1.1.4'
N N 0.0061 0.0033 'International Tables Vol C Tables 4.2.6.8 and 6.1.1.4'
Rh Rh -1.1178 0.9187 'International Tables Vol C Tables 4.2.6.8 and 6.1.1.4'

loop_
_geom_angle_atom_site_label_1
_geom_angle_atom_site_label_2
_geom_angle_atom_site_label_3
_geom_angle
C1 Rh1 N1 95.63(11)
C1 Rh1 C20 95.47(13)
N1 Rh1 C20 162.24(11)
C1 Rh1 C21 113.78(14)
N1 Rh1 C21 124.72(11)
C20 Rh1 C21 37.59(13)
C1 Rh1 C19 113.67(13)
N1 Rh1 C19 144.64(11)
C20 Rh1 C19 37.58(13)
C21 Rh1 C19 61.86(13)
C1 Rh1 C22 149.61(13)
N1 Rh1 C22 103.04(9)
C20 Rh1 C22 61.41(12)
C21 Rh1 C22 35.94(13)
C19 Rh1 C22 60.83(13)
C1 Rh1 C18 149.76(12)
N1 Rh1 C18 111.91(10)
C20 Rh1 C18 61.44(12)
C21 Rh1 C18 60.61(13)
C19 Rh1 C18 36.19(12)
C22 Rh1 C18 36.18(14)
C1 Rh1 Rh2 81.76(9)
N1 Rh1 Rh2 44.58(7)
C20 Rh1 Rh2 151.48(9)
C21 Rh1 Rh2 163.58(10)
C19 Rh1 Rh2 118.18(9)
C22 Rh1 Rh2 128.13(9)
C18 Rh1 Rh2 108.84(8)
N1 Rh2 C30 136.62(13)
N1 Rh2 C29 127.16(11)
C30 Rh2 C29 38.07(14)
N1 Rh2 C28 136.97(12)
C30 Rh2 C28 63.10(14)
C29 Rh2 C28 37.17(14)
N1 Rh2 C31 159.63(12)
C30 Rh2 C31 38.19(15)
C29 Rh2 C31 63.19(13)
C28 Rh2 C31 62.79(13)
N1 Rh2 C32 159.86(14)
C30 Rh2 C32 62.91(15)
C29 Rh2 C32 62.70(13)
C28 Rh2 C32 37.90(13)
C31 Rh2 C32 36.90(15)
N1 Rh2 Rh1 51.50(6)
C30 Rh2 Rh1 139.01(10)
C29 Rh2 Rh1 175.62(10)
C28 Rh2 Rh1 147.11(10)
C31 Rh2 Rh1 116.62(10)
C32 Rh2 Rh1 120.08(9)
C6 N1 Rh2 146.47(18)
C6 N1 Rh1 129.41(18)
Rh2 N1 Rh1 83.92(8)
C1 N2 C2 162.3(4)
N2 C1 Rh1 172.9(3)
N2 C2 C5 107.8(3)
N2 C2 C4 108.5(3)
C5 C2 C4 111.1(4)
N2 C2 C3 107.7(4)
C5 C2 C3 110.7(4)
C4 C2 C3 110.9(4)
N1 C6 C11 120.4(3)
N1 C6 C7 120.2(3)
C11 C6 C7 119.4(3)
C8 C7 C6 118.9(3)
C8 C7 C12 119.8(3)
C6 C7 C12 121.2(3)
C7 C8 C9 121.4(3)
C10 C9 C8 119.7(3)
C9 C10 C11 122.1(3)
C6 C11 C10 118.3(3)
C6 C11 C15 121.9(3)
C10 C11 C15 119.8(3)
C7 C12 C14 114.7(3)
C7 C12 C13 109.6(3)
C14 C12 C13 110.5(3)
C11 C15 C17 111.6(3)
C11 C15 C16 113.5(3)
C17 C15 C16 109.7(4)
C22 C18 C19 107.7(3)
C22 C18 C23 127.5(4)
C19 C18 C23 124.3(4)
C22 C18 Rh1 71.02(19)
C19 C18 Rh1 69.74(19)
C23 C18 Rh1 130.6(3)
C20 C19 C18 107.4(3)
C20 C19 C24 126.1(3)
C18 C19 C24 126.4(3)
C20 C19 Rh1 68.28(17)
C18 C19 Rh1 74.08(18)
C24 C19 Rh1 125.5(3)
C19 C20 C21 108.4(3)
C19 C20 C25 124.6(3)
C21 C20 C25 126.3(3)
C19 C20 Rh1 74.14(17)
C21 C20 Rh1 74.31(17)
C25 C20 Rh1 125.3(3)
C22 C21 C20 107.2(3)
C22 C21 C26 126.4(4)
C20 C21 C26 126.4(4)
C22 C21 Rh1 73.13(19)
C20 C21 Rh1 68.10(18)
C26 C21 Rh1 124.0(3)
C21 C22 C18 109.1(3)
C21 C22 C27 124.6(4)
C18 C22 C27 126.1(4)
C21 C22 Rh1 70.9(2)
C18 C22 Rh1 72.8(2)
C27 C22 Rh1 126.5(2)
C29 C28 C32 107.8(3)
C29 C28 C33 127.4(4)
C32 C28 C33 124.6(4)
C29 C28 Rh2 71.18(18)
C32 C28 Rh2 71.09(17)
C33 C28 Rh2 127.1(3)
C30 C29 C28 107.9(3)
C30 C29 C34 125.9(4)
C28 C29 C34 126.0(4)
C30 C29 Rh2 69.47(19)
C28 C29 Rh2 71.65(19)
C34 C29 Rh2 128.8(3)
C29 C30 C31 108.0(3)
C29 C30 C35 125.5(5)
C31 C30 C35 126.3(5)
C29 C30 Rh2 72.5(2)
C31 C30 Rh2 72.5(2)
C35 C30 Rh2 124.4(3)
C32 C31 C30 107.7(3)
C32 C31 C36 126.2(5)
C30 C31 C36 126.0(5)
C32 C31 Rh2 71.8(2)
C30 C31 Rh2 69.35(19)
C36 C31 Rh2 124.8(3)
C31 C32 C28 108.5(3)
C31 C32 C37 127.6(4)
C28 C32 C37 123.8(4)
C31 C32 Rh2 71.34(19)
C28 C32 Rh2 71.01(17)
C37 C32 Rh2 126.2(3)

loop_
_geom_bond_atom_site_label_1
_geom_bond_atom_site_label_2
_geom_bond_distance
Rh1 C1 1.871(3)
Rh1 N1 2.063(2)
Rh1 C20 2.180(3)
Rh1 C21 2.262(3)
Rh1 C19 2.257(3)
Rh1 C22 2.290(3)
Rh1 C18 2.313(3)
Rh1 Rh2 2.6206(5)
Rh2 N1 1.850(2)
Rh2 C30 2.157(4)
Rh2 C29 2.196(3)
Rh2 C28 2.202(3)
Rh2 C31 2.198(3)
Rh2 C32 2.203(3)
N1 C6 1.394(4)
N2 C1 1.164(4)
N2 C2 1.444(4)
C2 C5 1.506(5)
C2 C4 1.513(6)
C2 C3 1.528(6)
C6 C11 1.415(4)
C6 C7 1.421(4)
C7 C8 1.391(4)
C7 C12 1.508(5)
C8 C9 1.382(6)
C9 C10 1.363(6)
C10 C11 1.401(5)
C11 C15 1.514(5)
C12 C14 1.521(5)
C12 C13 1.514(5)
C15 C17 1.496(6)
C15 C16 1.533(5)
C18 C22 1.430(5)
C18 C19 1.420(5)
C18 C23 1.506(6)
C19 C20 1.431(5)
C19 C24 1.512(5)
C20 C21 1.433(5)
C20 C25 1.505(5)
C21 C22 1.404(5)
C21 C26 1.500(5)
C22 C27 1.502(5)
C28 C29 1.402(5)
C28 C32 1.431(5)
C28 C33 1.489(6)
C29 C30 1.420(5)
C29 C34 1.499(5)
C30 C31 1.425(6)
C30 C35 1.507(6)
C31 C32 1.393(6)
C31 C36 1.505(5)
C32 C37 1.510(6)
